data_1529089
loop_
_publ_author_name
'Thorp-Greenwood, Flora L.'
'Ronson, Tanya K.'
'Hardie, Michaele J.'

_publ_section_title
;
 Copper coordination polymers from cavitand ligands: hierarchical spaces
 from cage and capsule motifs, and other topologies
;
_journal_issue 10
_journal_name_full 'Chem. Sci.'
_journal_page_first 5779
_journal_paper_doi 10.1039/C5SC01801C
_journal_volume 6
_journal_year 2015
_chemical_formula_sum 'C168 H156 Cu3 F0 N12 O27 S0'
_chemical_formula_weight 2965.67
_chemical_name_systematic
; 
 tris(4-pyridyl-methyl)cyclotriguaiacyclene copper triflate
;
_space_group_IT_number 15
_symmetry_cell_setting monoclinic
_symmetry_space_group_name_Hall '-C 2yc'
_symmetry_space_group_name_H-M 'C 1 2/c 1'
_atom_sites_solution_hydrogens geom
_atom_sites_solution_primary direct
_atom_sites_solution_secondary difmap
_audit_creation_method SHELXL-97
_audit_update_record
;
2015-05-15 deposited with the CCDC.
2015-06-16 downloaded from the CCDC.
;
_cell_angle_alpha 90.00
_cell_angle_beta 95.496(2)
_cell_angle_gamma 90.00
_cell_formula_units_Z 4
_cell_length_a 57.029(2)
_cell_length_b 34.131(3)
_cell_length_c 24.4704(6)
_cell_measurement_temperature 120(2)
_cell_volume 47412(5)
_computing_structure_refinement 'SHELXL-97 (Sheldrick, 1997)'
_computing_structure_solution 'SHELXS-97 (Sheldrick, 1990)'
_diffrn_ambient_temperature 120(2)
_diffrn_measured_fraction_theta_full 0.993
_diffrn_measured_fraction_theta_max 0.993
_diffrn_measurement_device_type 'Agilent Supernova'
_diffrn_radiation_monochromator graphite
_diffrn_radiation_source 'fine-focus sealed tube'
_diffrn_radiation_type CuK\a
_diffrn_radiation_wavelength 1.54184
_diffrn_reflns_av_R_equivalents 0.0861
_diffrn_reflns_av_sigmaI/netI 0.0896
_diffrn_reflns_limit_h_max 51
_diffrn_reflns_limit_h_min -51
_diffrn_reflns_limit_k_max 30
_diffrn_reflns_limit_k_min -24
_diffrn_reflns_limit_l_max 20
_diffrn_reflns_limit_l_min -22
_diffrn_reflns_number 41076
_diffrn_reflns_theta_full 44.49
_diffrn_reflns_theta_max 44.49
_diffrn_reflns_theta_min 3.35
_exptl_absorpt_coefficient_mu 0.353
_exptl_absorpt_correction_T_max 0.9895
_exptl_absorpt_correction_T_min 0.9655
_exptl_absorpt_correction_type multi-scan
_exptl_crystal_colour lilac
_exptl_crystal_density_diffrn 0.415
_exptl_crystal_density_method 'not measured'
_exptl_crystal_description needles
_exptl_crystal_F_000 6204
_exptl_crystal_size_max 0.10
_exptl_crystal_size_mid 0.08
_exptl_crystal_size_min 0.03
_refine_diff_density_max 0.344
_refine_diff_density_min -0.279
_refine_diff_density_rms 0.050
_refine_ls_extinction_method none
_refine_ls_goodness_of_fit_ref 0.946
_refine_ls_hydrogen_treatment noref
_refine_ls_matrix_type full
_refine_ls_number_parameters 953
_refine_ls_number_reflns 18507
_refine_ls_number_restraints 0
_refine_ls_restrained_S_all 0.946
_refine_ls_R_factor_all 0.1146
_refine_ls_R_factor_gt 0.0900
_refine_ls_shift/su_max 0.000
_refine_ls_shift/su_mean 0.000
_refine_ls_structure_factor_coef Fsqd
_refine_ls_weighting_details 'calc w=1/[\s^2^(Fo^2^)+(0.1597P)^2^+0.0000P] where P=(Fo^2^+2Fc^2^)/3'
_refine_ls_weighting_scheme calc
_refine_ls_wR_factor_gt 0.2352
_refine_ls_wR_factor_ref 0.2508
_reflns_number_gt 11082
_reflns_number_total 18507
_reflns_threshold_expression >2sigma(I)
_cod_data_source_file c5sc01801c2.cif
_cod_data_source_block c:
_cod_depositor_comments
;
The following automatic conversions were performed:

'_symmetry_cell_setting' value 'Monoclinic' changed to 'monoclinic'
according to
/usr/data/users/saulius/crontab/automatic-downloads/rss-feeds/RSC/lib/dictionaries/cif_core.dic
dictionary named 'cif_core.dic' version 2.4.2 from 2011-04-26.

Automatic conversion script
Id: cif_fix_values 3271 2015-04-21 07:52:19Z andrius 

 Adding full bibliography for 1529088--1529094.cif.
;
_cod_original_sg_symbol_H-M C2/c
_cod_database_code 1529089
_platon_squeeze_void_probe_radius 1.20

loop_
_symmetry_equiv_pos_as_xyz
'x, y, z'
'-x, y, -z+1/2'
'x+1/2, y+1/2, z'
'-x+1/2, y+1/2, -z+1/2'
'-x, -y, -z'
'x, -y, z-1/2'
'-x+1/2, -y+1/2, -z'
'x+1/2, -y+1/2, z-1/2'

loop_
_atom_site_label
_atom_site_type_symbol
_atom_site_fract_x
_atom_site_fract_y
_atom_site_fract_z
_atom_site_U_iso_or_equiv
_atom_site_adp_type
_atom_site_occupancy
_atom_site_symmetry_multiplicity
_atom_site_calc_flag
_atom_site_refinement_flags
Cu1 Cu 0.217143(14) -0.13431(2) 0.27670(3) 0.0817(3) Uani 1 1 d .
Cu2 Cu 0.0000 0.20725(5) 0.2500 0.1137(5) Uani 1 2 d S
O1 O 0.22476(8) 0.07326(13) 0.1015(2) 0.1333(17) Uani 1 1 d .
O2 O 0.19120(7) 0.02132(13) 0.10288(19) 0.1077(13) Uani 1 1 d .
O3 O 0.15740(8) 0.27882(13) 0.05673(19) 0.1175(14) Uani 1 1 d .
O4 O 0.20092(8) 0.25745(10) 0.06363(15) 0.0895(11) Uani 1 1 d .
O5 O 0.08192(9) 0.07072(16) 0.0685(2) 0.1354(16) Uani 1 1 d .
O6 O 0.07220(7) 0.14467(16) 0.0627(2) 0.1244(15) Uani 1 1 d .
O7 O 0.13945(7) 0.03128(10) 0.44090(14) 0.0788(10) Uani 1 1 d .
O8 O 0.18365(6) 0.01722(11) 0.43747(13) 0.0762(10) Uani 1 1 d .
O9 O 0.25912(7) 0.16281(12) 0.41643(16) 0.0930(11) Uani 1 1 d .
O10 O 0.24408(6) 0.23542(12) 0.41156(15) 0.0843(11) Uani 1 1 d .
O11 O 0.13080(7) 0.27060(17) 0.4172(2) 0.1367(18) Uani 1 1 d .
O12 O 0.10052(8) 0.21553(13) 0.42888(18) 0.1108(14) Uani 1 1 d .
O25 O 0.18188(7) -0.16865(11) 0.28049(14) 0.1048(13) Uani 1 1 d .
O27 O 0.0000 0.2778(2) 0.2500 0.139(2) Uani 1 2 d S
N1 N 0.20278(11) -0.09489(15) 0.22261(18) 0.0791(13) Uani 1 1 d .
N2 N 0.26472(12) 0.32640(14) 0.17211(19) 0.0864(14) Uani 1 1 d .
N3 N 0.02350(9) 0.2035(2) 0.1960(3) 0.1172(19) Uani 1 1 d .
N4 N 0.21292(10) -0.09620(13) 0.33731(19) 0.0792(13) Uani 1 1 d .
N5 N 0.27011(9) 0.33772(15) 0.28573(18) 0.0738(12) Uani 1 1 d .
N6 N 0.02537(9) 0.2034(2) 0.3111(3) 0.1011(17) Uani 1 1 d .
C1 C 0.16664(10) 0.08053(18) -0.0160(2) 0.0699(15) Uani 1 1 d .
C2 C 0.16913(11) 0.05101(16) 0.0244(3) 0.0732(15) Uani 1 1 d .
H2 H 0.1570 0.0320 0.0250 0.088 Uiso 1 1 calc R
C3 C 0.18779(13) 0.04824(19) 0.0621(2) 0.0782(16) Uani 1 1 d .
C4 C 0.20612(12) 0.0764(2) 0.0591(2) 0.0860(17) Uani 1 1 d .
C5 C 0.20469(10) 0.10552(17) 0.0200(3) 0.0761(16) Uani 1 1 d .
H5 H 0.2172 0.1238 0.0185 0.091 Uiso 1 1 calc R
C6 C 0.18546(12) 0.10774(16) -0.0161(2) 0.0714(15) Uani 1 1 d .
C7 C 0.18401(9) 0.14240(16) -0.0572(2) 0.0711(15) Uani 1 1 d .
H7A H 0.1998 0.1475 -0.0695 0.085 Uiso 1 1 calc R
H7B H 0.1731 0.1357 -0.0898 0.085 Uiso 1 1 calc R
C8 C 0.17550(11) 0.17780(17) -0.0308(2) 0.0691(14) Uani 1 1 d .
C9 C 0.19204(10) 0.20066(19) 0.0024(2) 0.0744(15) Uani 1 1 d .
H9 H 0.2081 0.1928 0.0066 0.089 Uiso 1 1 calc R
C10 C 0.18522(13) 0.23521(19) 0.0297(2) 0.0762(16) Uani 1 1 d .
C11 C 0.16210(15) 0.24404(19) 0.0261(2) 0.0843(17) Uani 1 1 d .
C12 C 0.14503(12) 0.2236(2) -0.0055(2) 0.0841(17) Uani 1 1 d .
H12 H 0.1291 0.2319 -0.0082 0.101 Uiso 1 1 calc R
C13 C 0.15162(11) 0.1902(2) -0.0335(2) 0.0779(16) Uani 1 1 d .
C14 C 0.13224(10) 0.16812(15) -0.0679(2) 0.0729(15) Uani 1 1 d .
H14A H 0.1211 0.1872 -0.0865 0.087 Uiso 1 1 calc R
H14B H 0.1393 0.1529 -0.0966 0.087 Uiso 1 1 calc R
C15 C 0.11896(10) 0.1408(2) -0.0341(2) 0.0782(16) Uani 1 1 d .
C16 C 0.10121(10) 0.15700(17) -0.0047(3) 0.0815(17) Uani 1 1 d .
H16 H 0.0974 0.1841 -0.0079 0.098 Uiso 1 1 calc R
C17 C 0.08930(12) 0.1327(3) 0.0291(3) 0.103(2) Uani 1 1 d .
C18 C 0.09475(13) 0.0905(2) 0.0326(3) 0.100(2) Uani 1 1 d .
C19 C 0.11160(13) 0.07645(18) 0.0047(3) 0.0915(18) Uani 1 1 d .
H19 H 0.1149 0.0492 0.0078 0.110 Uiso 1 1 calc R
C20 C 0.12506(10) 0.0988(2) -0.0293(2) 0.0769(16) Uani 1 1 d .
C21 C 0.14405(9) 0.08065(15) -0.0550(2) 0.0679(14) Uani 1 1 d .
H13A H 0.1468 0.0951 -0.0889 0.081 Uiso 1 1 calc R
H13B H 0.1397 0.0534 -0.0654 0.081 Uiso 1 1 calc R
C22 C 0.24437(14) 0.1007(2) 0.1004(3) 0.145(3) Uani 1 1 d .
H14G H 0.2394 0.1267 0.1121 0.217 Uiso 1 1 calc R
H14H H 0.2491 0.1024 0.0630 0.217 Uiso 1 1 calc R
H14I H 0.2577 0.0916 0.1253 0.217 Uiso 1 1 calc R
C23 C 0.17395(10) -0.00816(17) 0.1070(2) 0.0779(16) Uani 1 1 d .
H14J H 0.1701 -0.0209 0.0709 0.093 Uiso 1 1 calc R
H14K H 0.1594 0.0035 0.1187 0.093 Uiso 1 1 calc R
C24 C 0.18365(11) -0.0374(2) 0.1480(2) 0.0729(15) Uani 1 1 d .
C25 C 0.17127(10) -0.07012(19) 0.1565(2) 0.0701(15) Uani 1 1 d .
H25 H 0.1559 -0.0735 0.1384 0.084 Uiso 1 1 calc R
C26 C 0.18141(14) -0.09977(18) 0.1927(3) 0.0899(19) Uani 1 1 d .
H26 H 0.1731 -0.1236 0.1961 0.108 Uiso 1 1 calc R
C27 C 0.21470(11) -0.0620(2) 0.2150(2) 0.0886(18) Uani 1 1 d .
H27 H 0.2297 -0.0592 0.2352 0.106 Uiso 1 1 calc R
C28 C 0.20691(12) -0.03048(19) 0.1792(2) 0.0971(19) Uani 1 1 d .
H28 H 0.2158 -0.0073 0.1756 0.117 Uiso 1 1 calc R
C29 C 0.13283(13) 0.2898(2) 0.0547(4) 0.182(4) Uani 1 1 d .
H16A H 0.1243 0.2705 0.0750 0.273 Uiso 1 1 calc R
H16B H 0.1260 0.2907 0.0164 0.273 Uiso 1 1 calc R
H16C H 0.1315 0.3157 0.0715 0.273 Uiso 1 1 calc R
C30 C 0.22567(11) 0.24874(16) 0.0621(2) 0.0882(17) Uani 1 1 d .
H16D H 0.2303 0.2521 0.0244 0.106 Uiso 1 1 calc R
H16E H 0.2291 0.2214 0.0740 0.106 Uiso 1 1 calc R
C31 C 0.23901(12) 0.27734(18) 0.1012(2) 0.0779(16) Uani 1 1 d .
C32 C 0.22845(11) 0.30358(19) 0.1340(3) 0.0856(17) Uani 1 1 d .
H32 H 0.2118 0.3051 0.1316 0.103 Uiso 1 1 calc R
C33 C 0.24138(14) 0.32716(17) 0.1694(2) 0.0871(17) Uani 1 1 d .
H33 H 0.2337 0.3444 0.1926 0.105 Uiso 1 1 calc R
C34 C 0.27619(11) 0.30196(17) 0.1395(2) 0.0773(16) Uani 1 1 d .
H34 H 0.2929 0.3024 0.1405 0.093 Uiso 1 1 calc R
C35 C 0.26314(12) 0.27675(17) 0.1053(2) 0.0753(15) Uani 1 1 d .
H35 H 0.2710 0.2585 0.0840 0.090 Uiso 1 1 calc R
C36 C 0.08687(16) 0.0299(3) 0.0749(4) 0.192(4) Uani 1 1 d .
H15A H 0.1008 0.0263 0.1013 0.288 Uiso 1 1 calc R
H15B H 0.0899 0.0187 0.0394 0.288 Uiso 1 1 calc R
H15C H 0.0733 0.0167 0.0885 0.288 Uiso 1 1 calc R
C37 C 0.06998(11) 0.1874(2) 0.0668(3) 0.109(2) Uani 1 1 d .
H15D H 0.0628 0.1988 0.0318 0.131 Uiso 1 1 calc R
H15E H 0.0855 0.1998 0.0766 0.131 Uiso 1 1 calc R
C38 C 0.05432(12) 0.1926(2) 0.1112(3) 0.0957(19) Uani 1 1 d .
C39 C 0.03992(14) 0.2240(2) 0.1102(3) 0.112(2) Uani 1 1 d .
H39 H 0.0398 0.2419 0.0805 0.134 Uiso 1 1 calc R
C40 C 0.02462(12) 0.2311(3) 0.1528(4) 0.128(2) Uani 1 1 d .
H40 H 0.0153 0.2542 0.1519 0.154 Uiso 1 1 calc R
C41 C 0.03874(15) 0.1725(3) 0.1967(3) 0.134(3) Uani 1 1 d .
H160 H 0.0388 0.1540 0.2258 0.161 Uiso 1 1 calc R
C42 C 0.05404(13) 0.1670(2) 0.1570(4) 0.124(2) Uani 1 1 d .
H42 H 0.0647 0.1455 0.1603 0.149 Uiso 1 1 calc R
C43 C 0.16433(11) 0.11113(15) 0.53235(18) 0.0597(14) Uani 1 1 d .
C44 C 0.14686(10) 0.08720(17) 0.5029(2) 0.0699(14) Uani 1 1 d .
H44 H 0.1306 0.0920 0.5048 0.084 Uiso 1 1 calc R
C45 C 0.15462(11) 0.05576(17) 0.4704(2) 0.0681(15) Uani 1 1 d .
C46 C 0.17902(11) 0.04861(16) 0.4700(2) 0.0565(13) Uani 1 1 d .
C47 C 0.19447(9) 0.07134(17) 0.4991(2) 0.0642(14) Uani 1 1 d .
H47 H 0.2108 0.0661 0.4981 0.077 Uiso 1 1 calc R
C48 C 0.18776(9) 0.10321(15) 0.53173(19) 0.0538(13) Uani 1 1 d .
C49 C 0.20740(9) 0.12799(14) 0.5603(2) 0.0690(15) Uani 1 1 d .
H10A H 0.2204 0.1105 0.5745 0.083 Uiso 1 1 calc R
H10B H 0.2014 0.1413 0.5920 0.083 Uiso 1 1 calc R
C50 C 0.21708(9) 0.15873(17) 0.5232(2) 0.0618(13) Uani 1 1 d .
C51 C 0.23308(10) 0.14697(16) 0.4885(2) 0.0689(14) Uani 1 1 d .
H51 H 0.2381 0.1204 0.4894 0.083 Uiso 1 1 calc R
C52 C 0.24220(10) 0.1728(2) 0.4519(2) 0.0735(15) Uani 1 1 d .
C53 C 0.23393(11) 0.2111(2) 0.4491(2) 0.0732(15) Uani 1 1 d .
C54 C 0.21807(9) 0.22348(16) 0.4849(2) 0.0684(14) Uani 1 1 d .
H54 H 0.2134 0.2502 0.4848 0.082 Uiso 1 1 calc R
C55 C 0.20866(9) 0.19719(17) 0.5212(2) 0.0590(13) Uani 1 1 d .
C56 C 0.18985(10) 0.21330(15) 0.5545(2) 0.0786(16) Uani 1 1 d .
H56A H 0.1935 0.2409 0.5641 0.094 Uiso 1 1 calc R
H56B H 0.1899 0.1983 0.5891 0.094 Uiso 1 1 calc R
C57 C 0.16515(9) 0.21108(18) 0.5230(2) 0.0572(13) Uani 1 1 d .
C58 C 0.15883(12) 0.24182(18) 0.4878(3) 0.0956(19) Uani 1 1 d .
H58 H 0.1691 0.2638 0.4872 0.115 Uiso 1 1 calc R
C59 C 0.13731(13) 0.2416(2) 0.4523(3) 0.0903(18) Uani 1 1 d .
C60 C 0.12196(12) 0.2131(2) 0.4594(3) 0.0884(18) Uani 1 1 d .
C61 C 0.12860(11) 0.18292(17) 0.4973(3) 0.0778(16) Uani 1 1 d .
H61 H 0.1178 0.1621 0.5007 0.093 Uiso 1 1 calc R
C62 C 0.14928(11) 0.18158(17) 0.5291(2) 0.0580(13) Uani 1 1 d .
C63 C 0.15424(9) 0.14538(16) 0.5633(2) 0.0722(15) Uani 1 1 d .
H63A H 0.1394 0.1367 0.5776 0.087 Uiso 1 1 calc R
H63B H 0.1655 0.1521 0.5951 0.087 Uiso 1 1 calc R
C64 C 0.11443(10) 0.03573(17) 0.4453(3) 0.105(2) Uani 1 1 d .
H10C H 0.1096 0.0625 0.4352 0.157 Uiso 1 1 calc R
H10D H 0.1111 0.0305 0.4832 0.157 Uiso 1 1 calc R
H10E H 0.1057 0.0172 0.4206 0.157 Uiso 1 1 calc R
C65 C 0.20762(9) 0.00172(18) 0.4436(2) 0.0859(17) Uani 1 1 d .
H10F H 0.2189 0.0218 0.4331 0.103 Uiso 1 1 calc R
H10G H 0.2121 -0.0059 0.4822 0.103 Uiso 1 1 calc R
C66 C 0.20804(11) -0.03189(16) 0.4082(2) 0.0654(14) Uani 1 1 d .
C67 C 0.23030(11) -0.05301(18) 0.4092(2) 0.0834(16) Uani 1 1 d .
H67 H 0.2436 -0.0457 0.4334 0.100 Uiso 1 1 calc R
C68 C 0.23129(11) -0.08442(18) 0.3730(3) 0.0815(16) Uani 1 1 d .
H68 H 0.2457 -0.0984 0.3733 0.098 Uiso 1 1 calc R
C69 C 0.19304(11) -0.0747(2) 0.3396(2) 0.0805(17) Uani 1 1 d .
H69 H 0.1799 -0.0822 0.3151 0.097 Uiso 1 1 calc R
C70 C 0.18973(10) -0.04422(16) 0.3722(2) 0.0618(14) Uani 1 1 d .
H70 H 0.1749 -0.0313 0.3704 0.074 Uiso 1 1 calc R
C71 C 0.26386(15) 0.12176(19) 0.4073(3) 0.148(3) Uani 1 1 d .
H12A H 0.2490 0.1078 0.3982 0.222 Uiso 1 1 calc R
H12B H 0.2721 0.1105 0.4407 0.222 Uiso 1 1 calc R
H12C H 0.2738 0.1192 0.3770 0.222 Uiso 1 1 calc R
C72 C 0.23579(8) 0.27540(14) 0.4086(2) 0.0631(14) Uani 1 1 d .
H12D H 0.2388 0.2881 0.4450 0.076 Uiso 1 1 calc R
H12E H 0.2186 0.2760 0.3977 0.076 Uiso 1 1 calc R
C73 C 0.24852(11) 0.2965(2) 0.3675(2) 0.0846(17) Uani 1 1 d .
C74 C 0.26573(10) 0.27745(18) 0.3356(3) 0.0905(18) Uani 1 1 d .
H74 H 0.2697 0.2507 0.3420 0.109 Uiso 1 1 calc R
C75 C 0.27633(10) 0.2987(2) 0.2953(2) 0.0870(19) Uani 1 1 d .
H75 H 0.2877 0.2866 0.2749 0.104 Uiso 1 1 calc R
C76 C 0.25472(12) 0.35445(16) 0.3148(3) 0.0827(17) Uani 1 1 d .
H76 H 0.2512 0.3813 0.3082 0.099 Uiso 1 1 calc R
C77 C 0.24301(10) 0.3348(2) 0.3557(2) 0.0827(16) Uani 1 1 d .
H77 H 0.2315 0.3480 0.3745 0.099 Uiso 1 1 calc R
C78 C 0.14715(14) 0.3025(2) 0.4113(4) 0.186(4) Uani 1 1 d .
H11A H 0.1610 0.2926 0.3947 0.278 Uiso 1 1 calc R
H11B H 0.1521 0.3136 0.4474 0.278 Uiso 1 1 calc R
H11C H 0.1394 0.3228 0.3876 0.278 Uiso 1 1 calc R
C79 C 0.08349(11) 0.18440(19) 0.4335(3) 0.0981(19) Uani 1 1 d .
H11D H 0.0780 0.1843 0.4707 0.118 Uiso 1 1 calc R
H11E H 0.0907 0.1586 0.4270 0.118 Uiso 1 1 calc R
C80 C 0.06362(11) 0.1921(2) 0.3916(3) 0.0940(19) Uani 1 1 d .
C81 C 0.06360(10) 0.2258(2) 0.3578(3) 0.102(2) Uani 1 1 d .
H81 H 0.0758 0.2449 0.3616 0.123 Uiso 1 1 calc R
C82 C 0.04289(15) 0.2289(2) 0.3156(3) 0.116(2) Uani 1 1 d .
H82 H 0.0423 0.2503 0.2908 0.139 Uiso 1 1 calc R
C83 C 0.02563(11) 0.1749(3) 0.3467(4) 0.126(3) Uani 1 1 d .
H83 H 0.0124 0.1580 0.3455 0.151 Uiso 1 1 calc R
C84 C 0.04469(15) 0.1679(2) 0.3869(3) 0.119(2) Uani 1 1 d .
H84 H 0.0442 0.1461 0.4109 0.143 Uiso 1 1 calc R

loop_
_atom_site_aniso_label
_atom_site_aniso_U_11
_atom_site_aniso_U_22
_atom_site_aniso_U_33
_atom_site_aniso_U_23
_atom_site_aniso_U_13
_atom_site_aniso_U_12
Cu1 0.1131(7) 0.0701(6) 0.0615(5) -0.0024(4) 0.0059(4) 0.0235(5)
Cu2 0.0562(8) 0.1779(14) 0.1061(10) 0.000 0.0027(7) 0.000
O1 0.096(3) 0.119(4) 0.173(4) 0.041(3) -0.050(3) -0.024(3)
O2 0.105(3) 0.079(3) 0.132(4) 0.021(3) -0.031(3) -0.011(3)
O3 0.111(4) 0.098(3) 0.145(4) -0.023(3) 0.019(3) 0.004(3)
O4 0.094(3) 0.083(3) 0.091(3) -0.029(2) 0.011(2) -0.021(3)
O5 0.152(4) 0.104(4) 0.160(4) 0.007(3) 0.069(4) -0.003(3)
O6 0.078(3) 0.125(4) 0.177(4) -0.016(3) 0.048(3) -0.013(3)
O7 0.072(3) 0.065(2) 0.096(3) -0.014(2) -0.009(2) -0.006(2)
O8 0.088(3) 0.082(3) 0.057(2) -0.006(2) -0.0023(19) 0.004(2)
O9 0.098(3) 0.085(3) 0.101(3) 0.003(2) 0.036(3) 0.003(2)
O10 0.076(2) 0.088(3) 0.091(3) 0.011(2) 0.017(2) -0.013(2)
O11 0.088(3) 0.139(4) 0.172(4) 0.066(4) -0.046(3) -0.005(3)
O12 0.067(3) 0.124(4) 0.137(4) 0.041(3) -0.016(3) 0.010(3)
O25 0.137(3) 0.098(3) 0.079(2) 0.009(2) 0.006(2) 0.016(2)
O27 0.058(3) 0.234(8) 0.127(5) 0.000 0.016(3) 0.000
N1 0.110(4) 0.053(3) 0.077(3) 0.005(3) 0.023(3) 0.004(3)
N2 0.112(5) 0.079(4) 0.066(3) 0.008(3) -0.003(3) -0.033(3)
N3 0.065(3) 0.144(5) 0.141(5) 0.007(5) 0.005(3) 0.031(4)
N4 0.081(3) 0.078(3) 0.079(3) 0.011(3) 0.010(3) 0.012(3)
N5 0.101(4) 0.050(4) 0.070(3) 0.001(3) 0.008(3) -0.015(3)
N6 0.052(4) 0.120(5) 0.132(5) 0.012(4) 0.011(3) -0.022(4)
C1 0.076(4) 0.074(4) 0.060(4) -0.008(4) 0.010(3) -0.006(4)
C2 0.081(5) 0.058(4) 0.082(4) 0.002(4) 0.012(4) -0.011(3)
C3 0.086(5) 0.071(5) 0.072(4) 0.011(4) -0.020(4) 0.001(4)
C4 0.078(5) 0.110(6) 0.067(4) -0.004(4) -0.014(4) 0.013(5)
C5 0.061(4) 0.077(4) 0.085(4) 0.010(4) -0.018(4) 0.005(3)
C6 0.090(5) 0.065(4) 0.063(4) -0.011(3) 0.021(4) -0.018(4)
C7 0.078(4) 0.083(4) 0.053(3) -0.010(4) 0.009(3) -0.015(3)
C8 0.077(5) 0.070(4) 0.061(3) 0.002(3) 0.012(3) -0.016(4)
C9 0.070(4) 0.083(4) 0.072(4) -0.003(4) 0.014(3) -0.006(4)
C10 0.079(5) 0.084(5) 0.068(4) 0.006(4) 0.021(4) -0.010(4)
C11 0.101(6) 0.077(5) 0.077(4) -0.003(4) 0.017(4) 0.006(5)
C12 0.103(5) 0.082(5) 0.067(4) -0.006(4) 0.007(4) 0.000(4)
C13 0.083(5) 0.086(5) 0.066(4) 0.031(4) 0.012(4) -0.010(4)
C14 0.083(4) 0.076(4) 0.059(3) 0.013(3) 0.003(3) -0.015(3)
C15 0.052(4) 0.100(6) 0.082(4) -0.006(4) 0.004(3) -0.005(4)
C16 0.055(4) 0.082(4) 0.107(4) 0.017(4) 0.007(4) -0.026(4)
C17 0.071(5) 0.128(7) 0.110(5) -0.016(5) 0.006(4) 0.007(5)
C18 0.104(5) 0.100(6) 0.104(5) 0.021(5) 0.051(4) 0.017(5)
C19 0.110(5) 0.075(4) 0.091(4) 0.005(4) 0.017(4) -0.012(4)
C20 0.056(4) 0.091(5) 0.081(4) 0.001(4) -0.006(3) -0.022(4)
C21 0.059(4) 0.077(4) 0.068(3) -0.002(3) 0.008(3) -0.018(3)
C22 0.153(7) 0.130(6) 0.136(6) 0.034(5) -0.069(5) -0.048(6)
C23 0.101(4) 0.063(4) 0.072(4) -0.006(3) 0.017(3) 0.006(4)
C24 0.096(5) 0.071(5) 0.056(4) -0.008(4) 0.025(4) 0.015(4)
C25 0.098(4) 0.054(4) 0.058(4) 0.000(3) 0.005(3) 0.004(4)
C26 0.118(6) 0.075(5) 0.077(4) -0.032(4) 0.012(4) -0.022(4)
C27 0.083(4) 0.106(6) 0.077(4) -0.002(4) 0.007(3) 0.011(5)
C28 0.115(6) 0.090(5) 0.079(4) 0.006(4) -0.025(4) -0.009(4)
C29 0.106(6) 0.143(7) 0.299(12) -0.100(7) 0.023(7) 0.034(5)
C30 0.084(5) 0.077(4) 0.105(5) -0.023(4) 0.012(4) -0.009(4)
C31 0.077(5) 0.080(5) 0.078(4) 0.006(4) 0.012(4) -0.016(4)
C32 0.085(4) 0.079(4) 0.095(4) -0.019(4) 0.023(4) -0.003(4)
C33 0.093(5) 0.074(4) 0.094(5) -0.030(4) 0.008(4) -0.015(4)
C34 0.114(5) 0.060(4) 0.063(4) -0.017(3) 0.033(4) -0.019(4)
C35 0.091(5) 0.082(4) 0.055(4) -0.004(3) 0.016(3) -0.012(4)
C36 0.203(9) 0.124(7) 0.272(11) 0.050(8) 0.134(8) 0.023(7)
C37 0.074(4) 0.095(6) 0.160(7) -0.007(5) 0.015(5) 0.009(4)
C38 0.068(4) 0.108(6) 0.113(6) 0.001(5) 0.018(4) 0.021(4)
C39 0.103(5) 0.148(7) 0.088(5) 0.008(5) 0.026(5) 0.002(5)
C40 0.091(5) 0.160(7) 0.133(6) 0.030(6) 0.012(5) 0.010(5)
C41 0.116(6) 0.142(7) 0.150(7) 0.016(6) 0.046(6) 0.014(6)
C42 0.096(6) 0.150(7) 0.128(6) 0.010(6) 0.015(5) 0.029(5)
C43 0.080(4) 0.071(4) 0.030(3) 0.012(3) 0.018(3) -0.006(4)
C44 0.079(4) 0.066(4) 0.066(3) 0.008(3) 0.010(3) 0.007(4)
C45 0.077(5) 0.064(4) 0.061(4) 0.014(3) -0.006(3) -0.014(4)
C46 0.066(5) 0.057(4) 0.047(3) 0.007(3) 0.005(3) 0.010(4)
C47 0.048(3) 0.079(4) 0.065(3) 0.000(3) 0.005(3) -0.016(3)
C48 0.043(4) 0.064(4) 0.053(3) -0.006(3) 0.000(3) 0.014(3)
C49 0.075(4) 0.063(4) 0.068(3) 0.000(3) 0.002(3) 0.014(3)
C50 0.066(4) 0.056(4) 0.064(4) 0.012(3) 0.007(3) 0.001(3)
C51 0.074(4) 0.066(4) 0.067(4) -0.006(4) 0.011(3) 0.007(3)
C52 0.069(4) 0.082(5) 0.069(4) 0.008(4) 0.004(3) 0.008(4)
C53 0.084(4) 0.075(5) 0.059(4) 0.013(4) -0.005(4) -0.015(4)
C54 0.050(3) 0.077(4) 0.079(4) 0.012(4) 0.005(3) 0.006(3)
C55 0.065(4) 0.062(4) 0.051(3) -0.005(3) 0.005(3) -0.010(3)
C56 0.093(4) 0.070(4) 0.072(4) 0.004(3) 0.005(4) 0.008(3)
C57 0.047(4) 0.057(4) 0.065(3) -0.008(3) -0.008(3) 0.011(3)
C58 0.097(6) 0.066(4) 0.127(5) 0.016(4) 0.026(5) 0.015(4)
C59 0.073(5) 0.082(5) 0.110(5) 0.032(4) -0.018(4) 0.009(5)
C60 0.057(5) 0.104(6) 0.104(5) 0.021(5) 0.005(4) -0.003(5)
C61 0.076(5) 0.074(4) 0.086(4) 0.009(4) 0.021(4) 0.004(4)
C62 0.049(4) 0.068(4) 0.057(3) -0.002(3) 0.003(3) 0.012(4)
C63 0.085(4) 0.074(4) 0.058(3) -0.009(4) 0.010(3) -0.010(3)
C64 0.081(5) 0.095(5) 0.132(5) -0.044(4) -0.022(4) 0.008(4)
C65 0.061(4) 0.103(5) 0.096(4) -0.019(4) 0.022(3) 0.008(4)
C66 0.088(5) 0.054(4) 0.056(4) 0.002(3) 0.015(4) 0.002(4)
C67 0.100(5) 0.077(4) 0.073(4) -0.004(4) 0.008(3) 0.001(4)
C68 0.073(4) 0.091(5) 0.079(4) -0.008(4) -0.004(4) 0.021(4)
C69 0.082(5) 0.105(5) 0.051(4) 0.006(4) -0.014(3) 0.000(4)
C70 0.083(4) 0.046(4) 0.057(3) -0.011(3) 0.015(4) -0.001(3)
C71 0.243(9) 0.075(5) 0.138(6) -0.014(4) 0.079(6) 0.017(5)
C72 0.062(3) 0.043(3) 0.086(4) 0.007(3) 0.015(3) 0.010(3)
C73 0.099(5) 0.095(5) 0.060(4) 0.015(4) 0.003(4) -0.010(4)
C74 0.089(4) 0.087(5) 0.094(4) -0.008(4) 0.004(4) 0.031(4)
C75 0.099(4) 0.095(6) 0.066(4) 0.010(4) 0.001(3) -0.053(4)
C76 0.101(5) 0.047(4) 0.099(5) -0.003(4) 0.003(4) -0.015(4)
C77 0.092(4) 0.071(5) 0.087(4) 0.010(4) 0.020(4) 0.006(4)
C78 0.120(6) 0.145(7) 0.279(11) 0.121(7) -0.044(7) -0.042(6)
C79 0.060(4) 0.116(5) 0.118(5) 0.017(4) 0.004(4) -0.019(4)
C80 0.054(5) 0.099(5) 0.130(6) 0.028(5) 0.011(4) -0.004(4)
C81 0.067(5) 0.125(6) 0.114(5) 0.020(5) 0.002(4) -0.002(4)
C82 0.098(6) 0.144(7) 0.109(5) 0.025(5) 0.021(5) 0.015(6)
C83 0.050(5) 0.140(7) 0.187(8) -0.005(7) 0.003(6) -0.016(5)
C84 0.091(6) 0.133(6) 0.131(6) 0.023(5) 0.000(5) 0.002(5)

loop_
_atom_type_symbol
_atom_type_description
_atom_type_scat_dispersion_real
_atom_type_scat_dispersion_imag
_atom_type_scat_source
C C 0.0181 0.0091 'International Tables Vol C Tables 4.2.6.8 and 6.1.1.4'
H H 0.0000 0.0000 'International Tables Vol C Tables 4.2.6.8 and 6.1.1.4'
Cu Cu -1.9646 0.5888 'International Tables Vol C Tables 4.2.6.8 and 6.1.1.4'
F F 0.0727 0.0534 'International Tables Vol C Tables 4.2.6.8 and 6.1.1.4'
N N 0.0311 0.0180 'International Tables Vol C Tables 4.2.6.8 and 6.1.1.4'
O O 0.0492 0.0322 'International Tables Vol C Tables 4.2.6.8 and 6.1.1.4'
S S 0.3331 0.5567 'International Tables Vol C Tables 4.2.6.8 and 6.1.1.4'

loop_
_geom_angle_atom_site_label_1
_geom_angle_atom_site_label_2
_geom_angle_atom_site_label_3
_geom_angle
_geom_angle_site_symmetry_1
_geom_angle_site_symmetry_3
N5 Cu1 N4 162.7(2) 4_545 .
N5 Cu1 N1 88.35(17) 4_545 .
N4 Cu1 N1 89.01(19) . .
N5 Cu1 N2 87.43(18) 4_545 4_545
N4 Cu1 N2 93.55(19) . 4_545
N1 Cu1 N2 173.5(3) . 4_545
N5 Cu1 O25 99.68(19) 4_545 .
N4 Cu1 O25 97.54(18) . .
N1 Cu1 O25 93.7(2) . .
N2 Cu1 O25 91.9(2) 4_545 .
N3 Cu2 N3 172.6(4) 2 .
N3 Cu2 N6 90.4(2) 2 2
N3 Cu2 N6 89.1(2) . 2
N3 Cu2 N6 89.1(2) 2 .
N3 Cu2 N6 90.4(2) . .
N6 Cu2 N6 172.5(4) 2 .
N3 Cu2 O27 93.7(2) 2 .
N3 Cu2 O27 93.7(2) . .
N6 Cu2 O27 93.8(2) 2 .
N6 Cu2 O27 93.8(2) . .
C4 O1 C22 117.3(5) . .
C3 O2 C23 118.8(5) . .
C11 O3 C29 115.1(5) . .
C10 O4 C30 116.6(4) . .
C18 O5 C36 116.0(6) . .
C17 O6 C37 113.6(6) . .
C45 O7 C64 118.5(4) . .
C46 O8 C65 116.9(4) . .
C52 O9 C71 118.8(5) . .
C53 O10 C72 115.9(4) . .
C59 O11 C78 118.6(5) . .
C60 O12 C79 118.7(5) . .
C27 N1 C26 117.8(5) . .
C27 N1 Cu1 118.4(5) . .
C26 N1 Cu1 123.9(5) . .
C33 N2 C34 121.2(5) . .
C33 N2 Cu1 117.6(5) . 4
C34 N2 Cu1 121.1(5) . 4
C41 N3 C40 116.6(6) . .
C41 N3 Cu2 120.8(6) . .
C40 N3 Cu2 122.5(5) . .
C69 N4 C68 114.1(5) . .
C69 N4 Cu1 122.9(4) . .
C68 N4 Cu1 121.8(4) . .
C76 N5 C75 119.8(5) . .
C76 N5 Cu1 121.2(5) . 4
C75 N5 Cu1 118.8(4) . 4
C83 N6 C82 118.3(6) . .
C83 N6 Cu2 120.8(5) . .
C82 N6 Cu2 120.8(6) . .
C2 C1 C6 116.3(5) . .
C2 C1 C21 117.5(5) . .
C6 C1 C21 126.1(6) . .
C3 C2 C1 123.5(5) . .
C3 C2 H2 118.2 . .
C1 C2 H2 118.2 . .
C2 C3 O2 127.0(6) . .
C2 C3 C4 117.0(6) . .
O2 C3 C4 116.1(6) . .
C5 C4 O1 123.7(7) . .
C5 C4 C3 121.8(5) . .
O1 C4 C3 114.4(6) . .
C6 C5 C4 119.2(5) . .
C6 C5 H5 120.4 . .
C4 C5 H5 120.4 . .
C5 C6 C1 122.1(5) . .
C5 C6 C7 117.3(5) . .
C1 C6 C7 120.5(6) . .
C8 C7 C6 110.0(4) . .
C8 C7 H7A 109.7 . .
C6 C7 H7A 109.7 . .
C8 C7 H7B 109.7 . .
C6 C7 H7B 109.7 . .
H7A C7 H7B 108.2 . .
C9 C8 C13 116.3(5) . .
C9 C8 C7 118.2(5) . .
C13 C8 C7 125.3(6) . .
C8 C9 C10 121.8(5) . .
C8 C9 H9 119.1 . .
C10 C9 H9 119.1 . .
C11 C10 O4 119.2(6) . .
C11 C10 C9 117.6(6) . .
O4 C10 C9 122.9(6) . .
C10 C11 C12 124.0(6) . .
C10 C11 O3 112.3(7) . .
C12 C11 O3 123.6(7) . .
C11 C12 C13 118.7(6) . .
C11 C12 H12 120.7 . .
C13 C12 H12 120.7 . .
C12 C13 C8 121.4(6) . .
C12 C13 C14 117.3(6) . .
C8 C13 C14 121.3(6) . .
C15 C14 C13 112.5(4) . .
C15 C14 H14A 109.1 . .
C13 C14 H14A 109.1 . .
C15 C14 H14B 109.1 . .
C13 C14 H14B 109.1 . .
H14A C14 H14B 107.8 . .
C16 C15 C20 121.0(5) . .
C16 C15 C14 117.6(6) . .
C20 C15 C14 121.3(5) . .
C17 C16 C15 119.0(6) . .
C17 C16 H16 120.5 . .
C15 C16 H16 120.5 . .
C16 C17 O6 125.7(7) . .
C16 C17 C18 120.3(6) . .
O6 C17 C18 114.0(7) . .
C19 C18 O5 127.6(7) . .
C19 C18 C17 119.0(7) . .
O5 C18 C17 113.3(7) . .
C18 C19 C20 124.9(6) . .
C18 C19 H19 117.5 . .
C20 C19 H19 117.5 . .
C19 C20 C21 119.9(6) . .
C19 C20 C15 115.8(6) . .
C21 C20 C15 124.3(5) . .
C20 C21 C1 110.6(4) . .
C20 C21 H13A 109.5 . .
C1 C21 H13A 109.5 . .
C20 C21 H13B 109.5 . .
C1 C21 H13B 109.5 . .
H13A C21 H13B 108.1 . .
O1 C22 H14G 109.5 . .
O1 C22 H14H 109.5 . .
H14G C22 H14H 109.5 . .
O1 C22 H14I 109.5 . .
H14G C22 H14I 109.5 . .
H14H C22 H14I 109.5 . .
O2 C23 C24 108.0(5) . .
O2 C23 H14J 110.1 . .
C24 C23 H14J 110.1 . .
O2 C23 H14K 110.1 . .
C24 C23 H14K 110.1 . .
H14J C23 H14K 108.4 . .
C25 C24 C23 119.6(6) . .
C25 C24 C28 120.5(5) . .
C23 C24 C28 119.9(6) . .
C24 C25 C26 119.7(5) . .
C24 C25 H25 120.2 . .
C26 C25 H25 120.2 . .
N1 C26 C25 122.1(5) . .
N1 C26 H26 119.0 . .
C25 C26 H26 119.0 . .
N1 C27 C28 125.8(6) . .
N1 C27 H27 117.1 . .
C28 C27 H27 117.1 . .
C27 C28 C24 113.9(5) . .
C27 C28 H28 123.0 . .
C24 C28 H28 123.0 . .
O3 C29 H16A 109.5 . .
O3 C29 H16B 109.5 . .
H16A C29 H16B 109.5 . .
O3 C29 H16C 109.5 . .
H16A C29 H16C 109.5 . .
H16B C29 H16C 109.5 . .
O4 C30 C31 106.4(5) . .
O4 C30 H16D 110.4 . .
C31 C30 H16D 110.4 . .
O4 C30 H16E 110.4 . .
C31 C30 H16E 110.4 . .
H16D C30 H16E 108.6 . .
C35 C31 C32 117.3(5) . .
C35 C31 C30 118.4(6) . .
C32 C31 C30 124.3(6) . .
C33 C32 C31 121.3(6) . .
C33 C32 H32 119.4 . .
C31 C32 H32 119.4 . .
N2 C33 C32 120.3(6) . .
N2 C33 H33 119.9 . .
C32 C33 H33 119.9 . .
N2 C34 C35 118.6(5) . .
N2 C34 H34 120.7 . .
C35 C34 H34 120.7 . .
C34 C35 C31 121.2(6) . .
C34 C35 H35 119.4 . .
C31 C35 H35 119.4 . .
O5 C36 H15A 109.5 . .
O5 C36 H15B 109.5 . .
H15A C36 H15B 109.5 . .
O5 C36 H15C 109.5 . .
H15A C36 H15C 109.5 . .
H15B C36 H15C 109.5 . .
O6 C37 C38 103.3(6) . .
O6 C37 H15D 111.1 . .
C38 C37 H15D 111.1 . .
O6 C37 H15E 111.1 . .
C38 C37 H15E 111.1 . .
H15D C37 H15E 109.1 . .
C39 C38 C42 116.7(6) . .
C39 C38 C37 119.4(7) . .
C42 C38 C37 123.9(7) . .
C38 C39 C40 122.1(7) . .
C38 C39 H39 119.0 . .
C40 C39 H39 119.0 . .
N3 C40 C39 119.9(7) . .
N3 C40 H40 120.1 . .
C39 C40 H40 120.1 . .
N3 C41 C42 122.7(7) . .
N3 C41 H160 118.7 . .
C42 C41 H160 118.7 . .
C41 C42 C38 121.8(7) . .
C41 C42 H42 119.1 . .
C38 C42 H42 119.1 . .
C48 C43 C44 121.1(5) . .
C48 C43 C63 124.8(5) . .
C44 C43 C63 114.1(5) . .
C43 C44 C45 118.1(5) . .
C43 C44 H44 120.9 . .
C45 C44 H44 120.9 . .
O7 C45 C46 117.8(6) . .
O7 C45 C44 122.8(5) . .
C46 C45 C44 119.4(5) . .
C47 C46 O8 127.7(5) . .
C47 C46 C45 119.9(5) . .
O8 C46 C45 112.5(5) . .
C46 C47 C48 123.2(5) . .
C46 C47 H47 118.4 . .
C48 C47 H47 118.4 . .
C43 C48 C47 118.3(5) . .
C43 C48 C49 124.4(5) . .
C47 C48 C49 117.2(4) . .
C48 C49 C50 113.8(4) . .
C48 C49 H10A 108.8 . .
C50 C49 H10A 108.8 . .
C48 C49 H10B 108.8 . .
C50 C49 H10B 108.8 . .
H10A C49 H10B 107.7 . .
C51 C50 C55 120.2(5) . .
C51 C50 C49 118.0(5) . .
C55 C50 C49 121.7(5) . .
C50 C51 C52 121.8(5) . .
C50 C51 H51 119.1 . .
C52 C51 H51 119.1 . .
C53 C52 C51 118.8(5) . .
C53 C52 O9 116.8(6) . .
C51 C52 O9 124.4(6) . .
C54 C53 C52 119.7(5) . .
C54 C53 O10 124.8(6) . .
C52 C53 O10 115.4(6) . .
C53 C54 C55 121.2(5) . .
C53 C54 H54 119.4 . .
C55 C54 H54 119.4 . .
C50 C55 C54 118.1(5) . .
C50 C55 C56 125.6(5) . .
C54 C55 C56 116.3(5) . .
C55 C56 C57 112.0(4) . .
C55 C56 H56A 109.2 . .
C57 C56 H56A 109.2 . .
C55 C56 H56B 109.2 . .
C57 C56 H56B 109.2 . .
H56A C56 H56B 107.9 . .
C62 C57 C58 119.3(5) . .
C62 C57 C56 124.2(5) . .
C58 C57 C56 116.4(6) . .
C57 C58 C59 122.0(6) . .
C57 C58 H58 119.0 . .
C59 C58 H58 119.0 . .
C60 C59 O11 118.6(6) . .
C60 C59 C58 117.4(6) . .
O11 C59 C58 123.6(7) . .
C59 C60 O12 116.5(6) . .
C59 C60 C61 118.7(6) . .
O12 C60 C61 124.8(7) . .
C62 C61 C60 124.6(5) . .
C62 C61 H61 117.7 . .
C60 C61 H61 117.7 . .
C61 C62 C57 117.5(5) . .
C61 C62 C63 117.1(6) . .
C57 C62 C63 124.9(5) . .
C62 C63 C43 114.3(4) . .
C62 C63 H63A 108.7 . .
C43 C63 H63A 108.7 . .
C62 C63 H63B 108.7 . .
C43 C63 H63B 108.7 . .
H63A C63 H63B 107.6 . .
O7 C64 H10C 109.5 . .
O7 C64 H10D 109.5 . .
H10C C64 H10D 109.5 . .
O7 C64 H10E 109.5 . .
H10C C64 H10E 109.5 . .
H10D C64 H10E 109.5 . .
C66 C65 O8 107.2(5) . .
C66 C65 H10F 110.3 . .
O8 C65 H10F 110.3 . .
C66 C65 H10G 110.3 . .
O8 C65 H10G 110.3 . .
H10F C65 H10G 108.5 . .
C70 C66 C65 125.3(5) . .
C70 C66 C67 117.9(5) . .
C65 C66 C67 116.7(6) . .
C68 C67 C66 117.3(5) . .
C68 C67 H67 121.4 . .
C66 C67 H67 121.4 . .
N4 C68 C67 124.0(5) . .
N4 C68 H68 118.0 . .
C67 C68 H68 118.0 . .
C70 C69 N4 127.9(5) . .
C70 C69 H69 116.1 . .
N4 C69 H69 116.1 . .
C69 C70 C66 118.8(5) . .
C69 C70 H70 120.6 . .
C66 C70 H70 120.6 . .
O9 C71 H12A 109.5 . .
O9 C71 H12B 109.5 . .
H12A C71 H12B 109.5 . .
O9 C71 H12C 109.5 . .
H12A C71 H12C 109.5 . .
H12B C71 H12C 109.5 . .
O10 C72 C73 108.2(4) . .
O10 C72 H12D 110.1 . .
C73 C72 H12D 110.1 . .
O10 C72 H12E 110.1 . .
C73 C72 H12E 110.1 . .
H12D C72 H12E 108.4 . .
C77 C73 C74 117.5(5) . .
C77 C73 C72 119.3(6) . .
C74 C73 C72 123.0(6) . .
C75 C74 C73 120.0(6) . .
C75 C74 H74 120.0 . .
C73 C74 H74 120.0 . .
N5 C75 C74 119.5(6) . .
N5 C75 H75 120.2 . .
C74 C75 H75 120.2 . .
N5 C76 C77 123.9(5) . .
N5 C76 H76 118.0 . .
C77 C76 H76 118.0 . .
C73 C77 C76 119.1(5) . .
C73 C77 H77 120.5 . .
C76 C77 H77 120.5 . .
O11 C78 H11A 109.5 . .
O11 C78 H11B 109.5 . .
H11A C78 H11B 109.5 . .
O11 C78 H11C 109.5 . .
H11A C78 H11C 109.5 . .
H11B C78 H11C 109.5 . .
O12 C79 C80 106.8(5) . .
O12 C79 H11D 110.4 . .
C80 C79 H11D 110.4 . .
O12 C79 H11E 110.4 . .
C80 C79 H11E 110.4 . .
H11D C79 H11E 108.6 . .
C84 C80 C81 119.4(6) . .
C84 C80 C79 120.0(7) . .
C81 C80 C79 120.5(6) . .
C80 C81 C82 114.6(6) . .
C80 C81 H81 122.7 . .
C82 C81 H81 122.7 . .
N6 C82 C81 123.5(6) . .
N6 C82 H82 118.2 . .
C81 C82 H82 118.2 . .
N6 C83 C84 123.2(7) . .
N6 C83 H83 118.4 . .
C84 C83 H83 118.4 . .
C80 C84 C83 120.6(7) . .
C80 C84 H84 119.7 . .
C83 C84 H84 119.7 . .

loop_
_geom_bond_atom_site_label_1
_geom_bond_atom_site_label_2
_geom_bond_distance
_geom_bond_site_symmetry_2
Cu1 N5 1.997(4) 4_545
Cu1 N4 2.004(5) .
Cu1 N1 2.006(4) .
Cu1 N2 2.047(5) 4_545
Cu1 O25 2.337(4) .
Cu2 N3 1.975(6) 2
Cu2 N3 1.975(6) .
Cu2 N6 1.982(6) 2
Cu2 N6 1.982(6) .
Cu2 O27 2.407(8) .
O1 C4 1.417(6) .
O1 C22 1.462(7) .
O2 C3 1.357(6) .
O2 C23 1.417(6) .
O3 C11 1.442(7) .
O3 C29 1.447(7) .
O4 C10 1.387(6) .
O4 C30 1.447(6) .
O5 C18 1.373(7) .
O5 C36 1.428(8) .
O6 C17 1.395(7) .
O6 C37 1.469(7) .
O7 C45 1.360(6) .
O7 C64 1.449(6) .
O8 C46 1.376(6) .
O8 C65 1.460(6) .
O9 C52 1.401(6) .
O9 C71 1.448(7) .
O10 C53 1.403(6) .
O10 C72 1.444(5) .
O11 C59 1.339(6) .
O11 C78 1.450(7) .
O12 C60 1.373(6) .
O12 C79 1.451(6) .
N1 C27 1.336(7) .
N1 C26 1.371(7) .
N2 C33 1.327(7) .
N2 C34 1.363(6) .
N2 Cu1 2.047(5) 4
N3 C41 1.369(8) .
N3 C40 1.422(8) .
N4 C69 1.357(7) .
N4 C68 1.359(6) .
N5 C76 1.313(7) .
N5 C75 1.392(7) .
N5 Cu1 1.997(4) 4
N6 C83 1.307(9) .
N6 C82 1.321(8) .
C1 C2 1.409(7) .
C1 C6 1.420(7) .
C1 C21 1.528(7) .
C2 C3 1.343(7) .
C2 H2 0.9500 .
C3 C4 1.428(8) .
C4 C5 1.376(7) .
C5 C6 1.343(7) .
C5 H5 0.9500 .
C6 C7 1.549(7) .
C7 C8 1.473(7) .
C7 H7A 0.9900 .
C7 H7B 0.9900 .
C8 C9 1.419(7) .
C8 C13 1.422(7) .
C9 C10 1.428(7) .
C9 H9 0.9500 .
C10 C11 1.347(7) .
C11 C12 1.375(8) .
C12 C13 1.399(7) .
C12 H12 0.9500 .
C13 C14 1.523(7) .
C14 C15 1.498(7) .
C14 H14A 0.9900 .
C14 H14B 0.9900 .
C15 C16 1.410(7) .
C15 C20 1.477(7) .
C16 C17 1.393(8) .
C16 H16 0.9500 .
C17 C18 1.474(8) .
C18 C19 1.321(8) .
C19 C20 1.409(8) .
C19 H19 0.9500 .
C20 C21 1.444(7) .
C21 H13A 0.9900 .
C21 H13B 0.9900 .
C22 H14G 0.9800 .
C22 H14H 0.9800 .
C22 H14I 0.9800 .
C23 C24 1.483(7) .
C23 H14J 0.9900 .
C23 H14K 0.9900 .
C24 C25 1.349(7) .
C24 C28 1.484(7) .
C25 C26 1.430(7) .
C25 H25 0.9500 .
C26 H26 0.9500 .
C27 C28 1.431(8) .
C27 H27 0.9500 .
C28 H28 0.9500 .
C29 H16A 0.9800 .
C29 H16B 0.9800 .
C29 H16C 0.9800 .
C30 C31 1.519(7) .
C30 H16D 0.9900 .
C30 H16E 0.9900 .
C31 C35 1.371(7) .
C31 C32 1.379(7) .
C32 C33 1.349(7) .
C32 H32 0.9500 .
C33 H33 0.9500 .
C34 C35 1.370(7) .
C34 H34 0.9500 .
C35 H35 0.9500 .
C36 H15A 0.9800 .
C36 H15B 0.9800 .
C36 H15C 0.9800 .
C37 C38 1.483(8) .
C37 H15D 0.9900 .
C37 H15E 0.9900 .
C38 C39 1.347(8) .
C38 C42 1.423(9) .
C39 C40 1.442(9) .
C39 H39 0.9500 .
C40 H40 0.9500 .
C41 C42 1.379(9) .
C41 H160 0.9500 .
C42 H42 0.9500 .
C43 C48 1.365(6) .
C43 C44 1.429(6) .
C43 C63 1.534(7) .
C44 C45 1.430(7) .
C44 H44 0.9500 .
C45 C46 1.414(7) .
C46 C47 1.329(6) .
C47 C48 1.423(6) .
C47 H47 0.9500 .
C48 C49 1.519(6) .
C49 C50 1.524(6) .
C49 H10A 0.9900 .
C49 H10B 0.9900 .
C50 C51 1.365(6) .
C50 C55 1.397(6) .
C51 C52 1.394(7) .
C51 H51 0.9500 .
C52 C53 1.389(7) .
C53 C54 1.382(7) .
C54 C55 1.405(6) .
C54 H54 0.9500 .
C55 C56 1.511(7) .
C56 C57 1.542(6) .
C56 H56A 0.9900 .
C56 H56B 0.9900 .
C57 C62 1.372(6) .
C57 C58 1.382(7) .
C58 C59 1.435(8) .
C58 H58 0.9500 .
C59 C60 1.332(7) .
C60 C61 1.413(7) .
C61 C62 1.349(7) .
C61 H61 0.9500 .
C62 C63 1.503(7) .
C63 H63A 0.9900 .
C63 H63B 0.9900 .
C64 H10C 0.9800 .
C64 H10D 0.9800 .
C64 H10E 0.9800 .
C65 C66 1.439(7) .
C65 H10F 0.9900 .
C65 H10G 0.9900 .
C66 C70 1.367(6) .
C66 C67 1.458(7) .
C67 C68 1.395(7) .
C67 H67 0.9500 .
C68 H68 0.9500 .
C69 C70 1.334(7) .
C69 H69 0.9500 .
C70 H70 0.9500 .
C71 H12A 0.9800 .
C71 H12B 0.9800 .
C71 H12C 0.9800 .
C72 C73 1.482(7) .
C72 H12D 0.9900 .
C72 H12E 0.9900 .
C73 C77 1.369(7) .
C73 C74 1.463(7) .
C74 C75 1.405(7) .
C74 H74 0.9500 .
C75 H75 0.9500 .
C76 C77 1.423(7) .
C76 H76 0.9500 .
C77 H77 0.9500 .
C78 H11A 0.9800 .
C78 H11B 0.9800 .
C78 H11C 0.9800 .
C79 C80 1.479(8) .
C79 H11D 0.9900 .
C79 H11E 0.9900 .
C80 C84 1.355(8) .
C80 C81 1.415(8) .
C81 C82 1.496(8) .
C81 H81 0.9500 .
C82 H82 0.9500 .
C83 C84 1.415(9) .
C83 H83 0.9500 .
C84 H84 0.9500 .

loop_
_geom_torsion_atom_site_label_1
_geom_torsion_atom_site_label_2
_geom_torsion_atom_site_label_3
_geom_torsion_atom_site_label_4
_geom_torsion
_geom_torsion_site_symmetry_1
N5 Cu1 N1 C27 -95.3(4) 4_545
N4 Cu1 N1 C27 67.6(4) .
N2 Cu1 N1 C27 -46(2) 4_545
O25 Cu1 N1 C27 165.1(4) .
N5 Cu1 N1 C26 84.4(4) 4_545
N4 Cu1 N1 C26 -112.7(4) .
N2 Cu1 N1 C26 134.0(17) 4_545
O25 Cu1 N1 C26 -15.2(4) .
N3 Cu2 N3 C41 -30.3(5) 2
N6 Cu2 N3 C41 -116.6(6) 2
N6 Cu2 N3 C41 55.9(6) .
O27 Cu2 N3 C41 149.7(5) .
N3 Cu2 N3 C40 145.9(5) 2
N6 Cu2 N3 C40 59.6(6) 2
N6 Cu2 N3 C40 -127.9(6) .
O27 Cu2 N3 C40 -34.1(5) .
N5 Cu1 N4 C69 124.0(7) 4_545
N1 Cu1 N4 C69 42.8(4) .
N2 Cu1 N4 C69 -143.2(4) 4_545
O25 Cu1 N4 C69 -50.8(4) .
N5 Cu1 N4 C68 -42.8(9) 4_545
N1 Cu1 N4 C68 -124.0(4) .
N2 Cu1 N4 C68 50.0(4) 4_545
O25 Cu1 N4 C68 142.4(4) .
N3 Cu2 N6 C83 52.5(6) 2
N3 Cu2 N6 C83 -120.1(6) .
N6 Cu2 N6 C83 -33.8(6) 2
O27 Cu2 N6 C83 146.2(6) .
N3 Cu2 N6 C82 -129.8(5) 2
N3 Cu2 N6 C82 57.5(5) .
N6 Cu2 N6 C82 143.8(5) 2
O27 Cu2 N6 C82 -36.2(5) .
C6 C1 C2 C3 1.3(7) .
C21 C1 C2 C3 -178.1(5) .
C1 C2 C3 O2 178.4(5) .
C1 C2 C3 C4 -1.9(8) .
C23 O2 C3 C2 1.6(8) .
C23 O2 C3 C4 -178.2(5) .
C22 O1 C4 C5 -5.2(9) .
C22 O1 C4 C3 178.8(6) .
C2 C3 C4 C5 0.9(8) .
O2 C3 C4 C5 -179.3(5) .
C2 C3 C4 O1 177.0(5) .
O2 C3 C4 O1 -3.2(7) .
O1 C4 C5 C6 -175.1(5) .
C3 C4 C5 C6 0.6(8) .
C4 C5 C6 C1 -1.2(8) .
C4 C5 C6 C7 176.5(5) .
C2 C1 C6 C5 0.3(7) .
C21 C1 C6 C5 179.7(5) .
C2 C1 C6 C7 -177.3(4) .
C21 C1 C6 C7 2.0(7) .
C5 C6 C7 C8 -82.0(6) .
C1 C6 C7 C8 95.8(5) .
C6 C7 C8 C9 82.7(6) .
C6 C7 C8 C13 -93.9(6) .
C13 C8 C9 C10 -2.6(7) .
C7 C8 C9 C10 -179.5(4) .
C30 O4 C10 C11 -174.8(5) .
C30 O4 C10 C9 11.8(7) .
C8 C9 C10 C11 4.6(7) .
C8 C9 C10 O4 178.2(4) .
O4 C10 C11 C12 -178.9(5) .
C9 C10 C11 C12 -5.1(8) .
O4 C10 C11 O3 4.4(7) .
C9 C10 C11 O3 178.2(4) .
C29 O3 C11 C10 -179.7(6) .
C29 O3 C11 C12 3.6(8) .
C10 C11 C12 C13 3.6(8) .
O3 C11 C12 C13 179.9(5) .
C11 C12 C13 C8 -1.3(7) .
C11 C12 C13 C14 179.6(4) .
C9 C8 C13 C12 1.0(7) .
C7 C8 C13 C12 177.6(5) .
C9 C8 C13 C14 179.9(4) .
C7 C8 C13 C14 -3.4(7) .
C12 C13 C14 C15 -82.0(6) .
C8 C13 C14 C15 99.0(6) .
C13 C14 C15 C16 80.6(6) .
C13 C14 C15 C20 -96.2(6) .
C20 C15 C16 C17 -0.3(8) .
C14 C15 C16 C17 -177.0(5) .
C15 C16 C17 O6 176.7(5) .
C15 C16 C17 C18 -1.8(8) .
C37 O6 C17 C16 -9.2(8) .
C37 O6 C17 C18 169.3(5) .
C36 O5 C18 C19 -2.2(11) .
C36 O5 C18 C17 -178.3(7) .
C16 C17 C18 C19 2.2(9) .
O6 C17 C18 C19 -176.4(6) .
C16 C17 C18 O5 178.7(5) .
O6 C17 C18 O5 0.0(8) .
O5 C18 C19 C20 -176.3(6) .
C17 C18 C19 C20 -0.4(10) .
C18 C19 C20 C21 176.0(6) .
C18 C19 C20 C15 -1.6(8) .
C16 C15 C20 C19 1.9(7) .
C14 C15 C20 C19 178.6(5) .
C16 C15 C20 C21 -175.6(5) .
C14 C15 C20 C21 1.1(8) .
C19 C20 C21 C1 -85.0(6) .
C15 C20 C21 C1 92.4(6) .
C2 C1 C21 C20 80.9(6) .
C6 C1 C21 C20 -98.5(6) .
C3 O2 C23 C24 170.4(4) .
O2 C23 C24 C25 -175.0(4) .
O2 C23 C24 C28 4.7(6) .
C23 C24 C25 C26 175.0(4) .
C28 C24 C25 C26 -4.7(7) .
C27 N1 C26 C25 -3.3(7) .
Cu1 N1 C26 C25 176.9(3) .
C24 C25 C26 N1 4.9(7) .
C26 N1 C27 C28 1.7(8) .
Cu1 N1 C27 C28 -178.5(4) .
N1 C27 C28 C24 -1.5(8) .
C25 C24 C28 C27 3.0(7) .
C23 C24 C28 C27 -176.6(5) .
C10 O4 C30 C31 178.7(4) .
O4 C30 C31 C35 -176.6(5) .
O4 C30 C31 C32 4.8(7) .
C35 C31 C32 C33 -1.2(8) .
C30 C31 C32 C33 177.4(5) .
C34 N2 C33 C32 -0.1(8) .
Cu1 N2 C33 C32 176.0(4) 4
C31 C32 C33 N2 2.2(9) .
C33 N2 C34 C35 -2.8(7) .
Cu1 N2 C34 C35 -178.8(3) 4
N2 C34 C35 C31 3.7(7) .
C32 C31 C35 C34 -1.8(8) .
C30 C31 C35 C34 179.5(5) .
C17 O6 C37 C38 -170.3(5) .
O6 C37 C38 C39 -149.5(6) .
O6 C37 C38 C42 33.0(8) .
C42 C38 C39 C40 -1.0(10) .
C37 C38 C39 C40 -178.7(6) .
C41 N3 C40 C39 4.9(9) .
Cu2 N3 C40 C39 -171.4(5) .
C38 C39 C40 N3 -3.4(10) .
C40 N3 C41 C42 -2.0(11) .
Cu2 N3 C41 C42 174.3(6) .
N3 C41 C42 C38 -2.4(12) .
C39 C38 C42 C41 4.0(10) .
C37 C38 C42 C41 -178.4(7) .
C48 C43 C44 C45 -3.0(6) .
C63 C43 C44 C45 176.7(4) .
C64 O7 C45 C46 173.8(4) .
C64 O7 C45 C44 -4.0(7) .
C43 C44 C45 O7 179.9(4) .
C43 C44 C45 C46 2.1(6) .
C65 O8 C46 C47 13.6(6) .
C65 O8 C46 C45 -166.5(4) .
O7 C45 C46 C47 -178.7(4) .
C44 C45 C46 C47 -0.8(7) .
O7 C45 C46 O8 1.4(6) .
C44 C45 C46 O8 179.3(4) .
O8 C46 C47 C48 -179.9(4) .
C45 C46 C47 C48 0.2(7) .
C44 C43 C48 C47 2.5(6) .
C63 C43 C48 C47 -177.2(4) .
C44 C43 C48 C49 177.8(4) .
C63 C43 C48 C49 -2.0(7) .
C46 C47 C48 C43 -1.1(7) .
C46 C47 C48 C49 -176.7(4) .
C43 C48 C49 C50 -94.1(6) .
C47 C48 C49 C50 81.3(5) .
C48 C49 C50 C51 -80.7(5) .
C48 C49 C50 C55 94.4(5) .
C55 C50 C51 C52 2.6(7) .
C49 C50 C51 C52 177.7(4) .
C50 C51 C52 C53 -2.8(7) .
C50 C51 C52 O9 178.1(4) .
C71 O9 C52 C53 -164.4(5) .
C71 O9 C52 C51 14.7(8) .
C51 C52 C53 C54 4.0(7) .
O9 C52 C53 C54 -176.9(4) .
C51 C52 C53 O10 179.6(4) .
O9 C52 C53 O10 -1.3(7) .
C72 O10 C53 C54 -4.2(7) .
C72 O10 C53 C52 -179.5(4) .
C52 C53 C54 C55 -5.1(7) .
O10 C53 C54 C55 179.8(4) .
C51 C50 C55 C54 -3.4(7) .
C49 C50 C55 C54 -178.3(4) .
C51 C50 C55 C56 175.8(4) .
C49 C50 C55 C56 0.9(7) .
C53 C54 C55 C50 4.7(7) .
C53 C54 C55 C56 -174.6(4) .
C50 C55 C56 C57 -93.7(6) .
C54 C55 C56 C57 85.5(5) .
C55 C56 C57 C62 96.8(6) .
C55 C56 C57 C58 -85.2(6) .
C62 C57 C58 C59 -7.9(8) .
C56 C57 C58 C59 174.0(5) .
C78 O11 C59 C60 177.4(7) .
C78 O11 C59 C58 5.3(10) .
C57 C58 C59 C60 8.8(9) .
C57 C58 C59 O11 -179.0(6) .
O11 C59 C60 O12 1.1(9) .
C58 C59 C60 O12 173.7(5) .
O11 C59 C60 C61 -178.5(5) .
C58 C59 C60 C61 -5.9(9) .
C79 O12 C60 C59 177.7(5) .
C79 O12 C60 C61 -2.7(8) .
C59 C60 C61 C62 2.8(9) .
O12 C60 C61 C62 -176.8(5) .
C60 C61 C62 C57 -1.7(7) .
C60 C61 C62 C63 -174.5(5) .
C58 C57 C62 C61 4.2(7) .
C56 C57 C62 C61 -177.8(4) .
C58 C57 C62 C63 176.3(5) .
C56 C57 C62 C63 -5.8(7) .
C61 C62 C63 C43 83.1(6) .
C57 C62 C63 C43 -89.0(6) .
C48 C43 C63 C62 94.1(6) .
C44 C43 C63 C62 -85.6(5) .
C46 O8 C65 C66 176.9(4) .
O8 C65 C66 C70 5.4(7) .
O8 C65 C66 C67 -178.0(4) .
C70 C66 C67 C68 0.1(7) .
C65 C66 C67 C68 -176.7(5) .
C69 N4 C68 C67 -0.1(7) .
Cu1 N4 C68 C67 167.8(4) .
C66 C67 C68 N4 0.1(8) .
C68 N4 C69 C70 -0.2(8) .
Cu1 N4 C69 C70 -167.9(4) .
N4 C69 C70 C66 0.3(8) .
C65 C66 C70 C69 176.2(5) .
C67 C66 C70 C69 -0.3(7) .
C53 O10 C72 C73 179.6(4) .
O10 C72 C73 C77 177.4(5) .
O10 C72 C73 C74 1.9(7) .
C77 C73 C74 C75 1.4(8) .
C72 C73 C74 C75 177.0(5) .
C76 N5 C75 C74 1.1(7) .
Cu1 N5 C75 C74 -173.7(4) 4
C73 C74 C75 N5 -0.8(7) .
C75 N5 C76 C77 -2.0(8) .
Cu1 N5 C76 C77 172.7(4) 4
C74 C73 C77 C76 -2.2(8) .
C72 C73 C77 C76 -177.9(5) .
N5 C76 C77 C73 2.6(8) .
C60 O12 C79 C80 -173.0(5) .
O12 C79 C80 C84 -178.8(6) .
O12 C79 C80 C81 -2.0(8) .
C84 C80 C81 C82 -5.7(9) .
C79 C80 C81 C82 177.4(5) .
C83 N6 C82 C81 2.9(10) .
Cu2 N6 C82 C81 -174.7(5) .
C80 C81 C82 N6 2.7(9) .
C82 N6 C83 C84 -5.6(11) .
Cu2 N6 C83 C84 172.0(5) .
C81 C80 C84 C83 3.6(10) .
C79 C80 C84 C83 -179.6(6) .
N6 C83 C84 C80 2.5(11) .

loop_
_platon_squeeze_void_nr
_platon_squeeze_void_average_x
_platon_squeeze_void_average_y
_platon_squeeze_void_average_z
_platon_squeeze_void_volume
_platon_squeeze_void_count_electrons
_platon_squeeze_void_content
1 0.000 -0.008 0.002 35547 7021 ' '
